data_4334775
loop_
_publ_author_name
'Kazuhiro Uemura'
'Masahiro Ebihara'

_publ_section_title
;
 Paramagnetic One-Dimensional Chains Comprised of Trinuclear Pt-Cu-Pt and
 Paddlewheel Dirhodium Complexes with Metal-Metal Bonds
;
_journal_name_full 'Inorganic Chemistry'
_journal_page_first 5535
_journal_page_last 5550
_journal_paper_doi 10.1021/ic400470g
_journal_volume 52
_journal_year 2013
_chemical_formula_sum 'C28 H64 Cu F12 N8 O12 P2 Pt2 Rh2'
_chemical_formula_weight 1654.35
_chemical_name_systematic
; 
 ? 
;
_space_group_IT_number 14
_symmetry_cell_setting monoclinic
_symmetry_space_group_name_Hall '-P 2yn'
_symmetry_space_group_name_H-M 'P 1 21/n 1'
_atom_sites_solution_hydrogens geom
_atom_sites_solution_primary direct
_atom_sites_solution_secondary difmap
_audit_creation_method SHELXL-97
_cell_angle_alpha 90.00
_cell_angle_beta 97.1867(13)
_cell_angle_gamma 90.00
_cell_formula_units_Z 2
_cell_length_a 13.1305(15)
_cell_length_b 14.0731(15)
_cell_length_c 13.8857(16)
_cell_measurement_reflns_used 9059
_cell_measurement_temperature 123(2)
_cell_measurement_theta_max 30.8114
_cell_measurement_theta_min 2.0127
_cell_volume 2545.7(5)
_computing_cell_refinement CRYSTALCLEAR
_computing_data_collection CRYSTALCLEAR
_computing_data_reduction CRYSTALCLEAR
_computing_molecular_graphics 'Yadokari-XG 2009 (Wakita, Nemoto et al., 2009)'
_computing_publication_material 'Yadokari-XG 2009 (Wakita, Nemoto et al., 2009)'
_computing_structure_refinement 'SHELXL-97 (Sheldrick, 1997)'
_computing_structure_solution 'SHELXS-97 (Sheldrick, 1990)'
_diffrn_ambient_temperature 123(2)
_diffrn_detector_area_resol_mean 14.6199
_diffrn_measured_fraction_theta_full 0.998
_diffrn_measured_fraction_theta_max 0.998
_diffrn_measurement_device_type 'Rigaku/MSC Mercury CCD'
_diffrn_measurement_method dtprofit.ref
_diffrn_radiation_monochromator 'Graphite Monochromator'
_diffrn_radiation_source 'Rotating Anode'
_diffrn_radiation_type MoK\a
_diffrn_radiation_wavelength 0.71070
_diffrn_reflns_av_R_equivalents 0.0253
_diffrn_reflns_av_sigmaI/netI 0.0255
_diffrn_reflns_limit_h_max 15
_diffrn_reflns_limit_h_min -17
_diffrn_reflns_limit_k_max 18
_diffrn_reflns_limit_k_min -16
_diffrn_reflns_limit_l_max 15
_diffrn_reflns_limit_l_min -18
_diffrn_reflns_number 20427
_diffrn_reflns_theta_full 27.49
_diffrn_reflns_theta_max 27.49
_diffrn_reflns_theta_min 3.13
_exptl_absorpt_coefficient_mu 6.686
_exptl_absorpt_correction_T_max 0.4337
_exptl_absorpt_correction_T_min 0.3482
_exptl_absorpt_correction_type multi-scan
_exptl_absorpt_process_details 'REQAB (Rigaku, 1998)'
_exptl_crystal_colour green
_exptl_crystal_density_diffrn 2.158
_exptl_crystal_description block
_exptl_crystal_F_000 1594
_exptl_crystal_size_max 0.20
_exptl_crystal_size_mid 0.20
_exptl_crystal_size_min 0.15
_refine_diff_density_max 1.322
_refine_diff_density_min -1.161
_refine_diff_density_rms 0.128
_refine_ls_extinction_method none
_refine_ls_goodness_of_fit_ref 1.059
_refine_ls_hydrogen_treatment constr
_refine_ls_matrix_type full
_refine_ls_number_parameters 314
_refine_ls_number_reflns 5831
_refine_ls_number_restraints 0
_refine_ls_restrained_S_all 1.059
_refine_ls_R_factor_all 0.0261
_refine_ls_R_factor_gt 0.0249
_refine_ls_shift/su_max 0.003
_refine_ls_shift/su_mean 0.000
_refine_ls_structure_factor_coef Fsqd
_refine_ls_weighting_details 'calc w=1/[\s^2^(Fo^2^)+(0.0184P)^2^+7.3473P] where P=(Fo^2^+2Fc^2^)/3'
_refine_ls_weighting_scheme calc
_refine_ls_wR_factor_gt 0.0522
_refine_ls_wR_factor_ref 0.0530
_reflns_number_gt 5629
_reflns_number_total 5831
_reflns_threshold_expression >2sigma(I)
_cod_data_source_file ic400470g_si_002_4.cif
_cod_data_source_block 5
_cod_original_sg_symbol_H-M 'P 21/n'
_cod_database_code 4334775

loop_
_symmetry_equiv_pos_as_xyz
'x, y, z'
'-x+1/2, y+1/2, -z+1/2'
'-x, -y, -z'
'x-1/2, -y-1/2, z-1/2'

loop_
_atom_site_label
_atom_site_type_symbol
_atom_site_fract_x
_atom_site_fract_y
_atom_site_fract_z
_atom_site_U_iso_or_equiv
_atom_site_adp_type
_atom_site_occupancy
_atom_site_symmetry_multiplicity
_atom_site_calc_flag
_atom_site_refinement_flags
Pt1 Pt 0.702526(9) -0.028330(8) 0.514479(9) 0.01150(4) Uani 1 1 d .
Cu1 Cu 0.5000 0.0000 0.5000 0.01170(11) Uani 1 2 d S
Rh1 Rh 0.911259(19) -0.009078(17) 0.506445(19) 0.01241(6) Uani 1 1 d .
O1 O 0.52742(18) 0.12289(16) 0.56168(19) 0.0182(5) Uani 1 1 d .
O3 O 0.88985(18) -0.04130(18) 0.36232(18) 0.0196(5) Uani 1 1 d .
O6 O 0.89295(18) 0.13045(16) 0.47128(19) 0.0187(5) Uani 1 1 d .
O2 O 0.51015(18) 0.05896(17) 0.37279(18) 0.0190(5) Uani 1 1 d .
O5 O 0.94185(19) 0.02349(18) 0.64970(18) 0.0196(5) Uani 1 1 d .
O4 O 0.93836(18) -0.14796(17) 0.54130(19) 0.0196(5) Uani 1 1 d .
N4 N 0.6786(2) 0.0236(2) 0.3796(2) 0.0178(6) Uani 1 1 d .
H20 H 0.7313 0.0222 0.3461 0.021 Uiso 1 1 calc R
C6 C 0.5935(3) 0.0594(2) 0.3356(2) 0.0140(6) Uani 1 1 d .
N2 N 0.7256(2) -0.0789(2) 0.6544(2) 0.0231(7) Uani 1 1 d .
H24 H 0.7694 -0.0396 0.6916 0.035 Uiso 1 1 calc R
H25 H 0.7531 -0.1383 0.6547 0.035 Uiso 1 1 calc R
H26 H 0.6645 -0.0812 0.6789 0.035 Uiso 1 1 calc R
C1 C 0.6187(3) 0.1553(2) 0.5765(2) 0.0138(6) Uani 1 1 d .
C11 C 0.9665(3) -0.0398(2) 0.3147(3) 0.0191(7) Uani 1 1 d .
N1 N 0.7039(2) -0.1622(2) 0.4551(3) 0.0237(7) Uani 1 1 d .
H21 H 0.7385 -0.2025 0.4987 0.036 Uiso 1 1 calc R
H22 H 0.7356 -0.1601 0.4004 0.036 Uiso 1 1 calc R
H23 H 0.6383 -0.1830 0.4398 0.036 Uiso 1 1 calc R
N3 N 0.6991(2) 0.10364(19) 0.5676(2) 0.0163(6) Uani 1 1 d .
H10 H 0.7590 0.1298 0.5871 0.020 Uiso 1 1 calc R
C13 C 1.0299(3) -0.1786(2) 0.5469(3) 0.0175(7) Uani 1 1 d .
C14 C 1.0493(3) -0.2796(3) 0.5789(3) 0.0265(8) Uani 1 1 d .
H30 H 1.0956 -0.3098 0.5379 0.040 Uiso 1 1 calc R
H31 H 0.9841 -0.3143 0.5729 0.040 Uiso 1 1 calc R
H32 H 1.0807 -0.2805 0.6467 0.040 Uiso 1 1 calc R
C12 C 0.9453(3) -0.0565(3) 0.2075(3) 0.0304(9) Uani 1 1 d .
H27 H 0.9401 0.0047 0.1735 0.046 Uiso 1 1 calc R
H28 H 0.8806 -0.0913 0.1928 0.046 Uiso 1 1 calc R
H29 H 1.0013 -0.0937 0.1859 0.046 Uiso 1 1 calc R
P1 P 0.25961(9) 0.40112(7) 0.40660(8) 0.0291(2) Uani 1 1 d .
C2 C 0.6304(3) 0.2610(2) 0.6003(3) 0.0159(7) Uani 1 1 d .
F1 F 0.2045(3) 0.4910(2) 0.4465(3) 0.0595(9) Uani 1 1 d .
C3 C 0.7419(3) 0.2884(3) 0.6331(3) 0.0225(8) Uani 1 1 d .
H1 H 0.7683 0.2508 0.6902 0.034 Uiso 1 1 calc R
H2 H 0.7456 0.3561 0.6496 0.034 Uiso 1 1 calc R
H3 H 0.7833 0.2759 0.5805 0.034 Uiso 1 1 calc R
C7 C 0.5927(3) 0.1028(3) 0.2342(3) 0.0202(7) Uani 1 1 d .
F3 F 0.3152(3) 0.3105(2) 0.3689(2) 0.0690(10) Uani 1 1 d .
C5 C 0.5920(3) 0.3141(3) 0.5063(3) 0.0308(9) Uani 1 1 d .
H7 H 0.5971 0.3828 0.5178 0.046 Uiso 1 1 calc R
H8 H 0.5202 0.2971 0.4855 0.046 Uiso 1 1 calc R
H9 H 0.6340 0.2965 0.4555 0.046 Uiso 1 1 calc R
F4 F 0.3402(3) 0.3980(3) 0.4997(3) 0.0757(11) Uani 1 1 d .
F5 F 0.3291(3) 0.4692(2) 0.3541(4) 0.0887(15) Uani 1 1 d .
F6 F 0.1877(3) 0.3348(3) 0.4608(3) 0.0861(14) Uani 1 1 d .
C4 C 0.5648(3) 0.2869(3) 0.6802(3) 0.0277(9) Uani 1 1 d .
H4 H 0.5882 0.2506 0.7391 0.042 Uiso 1 1 calc R
H5 H 0.4928 0.2717 0.6585 0.042 Uiso 1 1 calc R
H6 H 0.5714 0.3550 0.6943 0.042 Uiso 1 1 calc R
C10 C 0.5814(7) 0.0225(4) 0.1616(4) 0.081(3) Uani 1 1 d .
H17 H 0.5130 -0.0057 0.1597 0.122 Uiso 1 1 calc R
H18 H 0.6336 -0.0260 0.1808 0.122 Uiso 1 1 calc R
H19 H 0.5905 0.0470 0.0972 0.122 Uiso 1 1 calc R
F2 F 0.1778(4) 0.4024(3) 0.3132(3) 0.0997(16) Uani 1 1 d .
C8 C 0.6920(4) 0.1558(5) 0.2256(4) 0.071(2) Uani 1 1 d .
H11 H 0.6860 0.1899 0.1637 0.106 Uiso 1 1 calc R
H12 H 0.7489 0.1104 0.2286 0.106 Uiso 1 1 calc R
H13 H 0.7051 0.2013 0.2792 0.106 Uiso 1 1 calc R
C9 C 0.5055(5) 0.1717(5) 0.2148(4) 0.076(2) Uani 1 1 d .
H14 H 0.5105 0.2052 0.1537 0.115 Uiso 1 1 calc R
H15 H 0.5087 0.2179 0.2680 0.115 Uiso 1 1 calc R
H16 H 0.4402 0.1373 0.2101 0.115 Uiso 1 1 calc R

loop_
_atom_site_aniso_label
_atom_site_aniso_U_11
_atom_site_aniso_U_22
_atom_site_aniso_U_33
_atom_site_aniso_U_23
_atom_site_aniso_U_13
_atom_site_aniso_U_12
Pt1 0.00716(7) 0.01239(7) 0.01489(7) 0.00061(4) 0.00112(5) 0.00010(4)
Cu1 0.0068(3) 0.0115(2) 0.0168(3) -0.0002(2) 0.0017(2) -0.00087(19)
Rh1 0.00719(12) 0.01486(12) 0.01545(14) -0.00115(9) 0.00252(10) -0.00105(9)
O1 0.0106(11) 0.0144(11) 0.0297(15) -0.0048(10) 0.0025(10) -0.0020(9)
O3 0.0114(12) 0.0284(13) 0.0190(13) -0.0069(10) 0.0026(10) -0.0011(10)
O6 0.0120(12) 0.0155(11) 0.0297(15) 0.0042(10) 0.0066(10) 0.0011(9)
O2 0.0117(12) 0.0242(12) 0.0212(13) 0.0073(10) 0.0030(10) 0.0038(10)
O5 0.0120(12) 0.0312(14) 0.0156(13) -0.0056(10) 0.0025(10) -0.0022(10)
O4 0.0120(12) 0.0180(12) 0.0290(15) 0.0020(10) 0.0031(10) -0.0011(9)
N4 0.0121(14) 0.0281(16) 0.0138(15) 0.0045(12) 0.0042(12) 0.0019(11)
C6 0.0150(16) 0.0143(15) 0.0124(16) -0.0014(12) 0.0008(13) -0.0028(12)
N2 0.0223(16) 0.0284(16) 0.0183(16) 0.0115(13) 0.0019(13) 0.0045(13)
C1 0.0143(16) 0.0148(15) 0.0124(16) -0.0010(12) 0.0024(13) 0.0000(12)
C11 0.0159(17) 0.0226(17) 0.0187(19) -0.0027(14) 0.0025(14) -0.0013(13)
N1 0.0175(15) 0.0175(14) 0.036(2) -0.0063(13) 0.0030(14) 0.0017(12)
N3 0.0101(13) 0.0144(13) 0.0235(16) -0.0011(11) -0.0014(12) -0.0012(10)
C13 0.0151(16) 0.0180(16) 0.0197(18) 0.0007(13) 0.0033(14) 0.0002(13)
C14 0.0214(19) 0.0207(18) 0.038(2) 0.0066(16) 0.0077(17) 0.0034(15)
C12 0.024(2) 0.049(2) 0.018(2) -0.0086(18) 0.0011(16) -0.0057(18)
P1 0.0357(6) 0.0234(5) 0.0282(6) 0.0050(4) 0.0040(5) -0.0076(4)
C2 0.0189(17) 0.0119(14) 0.0164(18) -0.0007(12) 0.0002(14) 0.0004(12)
F1 0.060(2) 0.0567(18) 0.069(2) 0.0053(16) 0.0366(18) 0.0144(16)
C3 0.0195(18) 0.0195(17) 0.028(2) -0.0041(14) -0.0006(15) -0.0048(14)
C7 0.0199(18) 0.0264(18) 0.0142(18) 0.0030(14) 0.0020(14) -0.0015(14)
F3 0.121(3) 0.0325(15) 0.053(2) -0.0096(14) 0.008(2) 0.0232(17)
C5 0.040(2) 0.0196(18) 0.029(2) 0.0057(16) -0.0094(19) -0.0022(16)
F4 0.0461(19) 0.117(3) 0.058(2) -0.033(2) -0.0189(16) 0.017(2)
F5 0.092(3) 0.0446(19) 0.150(4) 0.030(2) 0.093(3) 0.0134(18)
F6 0.0444(19) 0.064(2) 0.150(4) 0.066(2) 0.011(2) -0.0099(16)
C4 0.026(2) 0.0246(19) 0.035(2) -0.0111(16) 0.0114(18) -0.0007(15)
C10 0.173(8) 0.051(3) 0.022(3) -0.010(2) 0.019(4) -0.035(4)
F2 0.140(4) 0.078(3) 0.064(3) -0.006(2) -0.055(3) 0.029(3)
C8 0.041(3) 0.110(5) 0.058(4) 0.055(4) -0.005(3) -0.027(3)
C9 0.084(5) 0.109(5) 0.042(3) 0.052(3) 0.030(3) 0.066(4)

loop_
_atom_type_symbol
_atom_type_description
_atom_type_scat_dispersion_real
_atom_type_scat_dispersion_imag
_atom_type_scat_source
Pt Pt -1.7033 8.3905 'International Tables Vol C Tables 4.2.6.8 and 6.1.1.4'
Cu Cu 0.3201 1.2651 'International Tables Vol C Tables 4.2.6.8 and 6.1.1.4'
Rh Rh -1.1178 0.9187 'International Tables Vol C Tables 4.2.6.8 and 6.1.1.4'
O O 0.0106 0.0060 'International Tables Vol C Tables 4.2.6.8 and 6.1.1.4'
N N 0.0061 0.0033 'International Tables Vol C Tables 4.2.6.8 and 6.1.1.4'
C C 0.0033 0.0016 'International Tables Vol C Tables 4.2.6.8 and 6.1.1.4'
H H 0.0000 0.0000 'International Tables Vol C Tables 4.2.6.8 and 6.1.1.4'
P P 0.1023 0.0942 'International Tables Vol C Tables 4.2.6.8 and 6.1.1.4'
F F 0.0171 0.0103 'International Tables Vol C Tables 4.2.6.8 and 6.1.1.4'

loop_
_geom_angle_atom_site_label_1
_geom_angle_atom_site_label_2
_geom_angle_atom_site_label_3
_geom_angle
_geom_angle_site_symmetry_1
_geom_angle_site_symmetry_3
N4 Pt1 N3 89.85(12) . .
N4 Pt1 N2 178.64(12) . .
N3 Pt1 N2 88.90(13) . .
N4 Pt1 N1 88.13(13) . .
N3 Pt1 N1 177.93(13) . .
N2 Pt1 N1 93.12(13) . .
N4 Pt1 Cu1 80.60(8) . .
N3 Pt1 Cu1 79.70(8) . .
N2 Pt1 Cu1 98.65(9) . .
N1 Pt1 Cu1 99.51(9) . .
N4 Pt1 Rh1 88.09(8) . .
N3 Pt1 Rh1 89.54(8) . .
N2 Pt1 Rh1 92.43(9) . .
N1 Pt1 Rh1 90.85(9) . .
Cu1 Pt1 Rh1 164.340(7) . .
O1 Cu1 O1 179.999(1) . 3_656
O1 Cu1 O2 90.53(11) . 3_656
O1 Cu1 O2 89.47(11) 3_656 3_656
O1 Cu1 O2 89.47(11) . .
O1 Cu1 O2 90.53(11) 3_656 .
O2 Cu1 O2 180.0 3_656 .
O1 Cu1 Pt1 88.39(7) . .
O1 Cu1 Pt1 91.62(7) 3_656 .
O2 Cu1 Pt1 92.75(7) 3_656 .
O2 Cu1 Pt1 87.25(7) . .
O1 Cu1 Pt1 91.62(7) . 3_656
O1 Cu1 Pt1 88.38(7) 3_656 3_656
O2 Cu1 Pt1 87.25(7) 3_656 3_656
O2 Cu1 Pt1 92.75(7) . 3_656
Pt1 Cu1 Pt1 180.0 . 3_656
O6 Rh1 O5 91.16(10) . .
O6 Rh1 O4 176.72(9) . .
O5 Rh1 O4 88.66(10) . .
O6 Rh1 O3 88.93(10) . .
O5 Rh1 O3 176.55(10) . .
O4 Rh1 O3 91.05(10) . .
O6 Rh1 Rh1 88.03(7) . 3_756
O5 Rh1 Rh1 88.50(7) . 3_756
O4 Rh1 Rh1 88.69(7) . 3_756
O3 Rh1 Rh1 88.05(7) . 3_756
O6 Rh1 Pt1 90.93(7) . .
O5 Rh1 Pt1 93.33(7) . .
O4 Rh1 Pt1 92.35(7) . .
O3 Rh1 Pt1 90.12(7) . .
Rh1 Rh1 Pt1 177.914(19) 3_756 .
C1 O1 Cu1 120.5(2) . .
C11 O3 Rh1 119.1(2) . .
C13 O6 Rh1 119.4(2) 3_756 .
C6 O2 Cu1 121.7(2) . .
C11 O5 Rh1 119.1(2) 3_756 .
C13 O4 Rh1 118.4(2) . .
C6 N4 Pt1 127.2(2) . .
C6 N4 H20 116.4 . .
Pt1 N4 H20 116.4 . .
O2 C6 N4 122.7(3) . .
O2 C6 C7 117.9(3) . .
N4 C6 C7 119.4(3) . .
Pt1 N2 H24 109.5 . .
Pt1 N2 H25 109.5 . .
H24 N2 H25 109.5 . .
Pt1 N2 H26 109.5 . .
H24 N2 H26 109.5 . .
H25 N2 H26 109.5 . .
O1 C1 N3 122.9(3) . .
O1 C1 C2 116.8(3) . .
N3 C1 C2 120.3(3) . .
O5 C11 O3 125.2(3) 3_756 .
O5 C11 C12 117.8(3) 3_756 .
O3 C11 C12 117.0(3) . .
Pt1 N1 H21 109.5 . .
Pt1 N1 H22 109.5 . .
H21 N1 H22 109.5 . .
Pt1 N1 H23 109.5 . .
H21 N1 H23 109.5 . .
H22 N1 H23 109.5 . .
C1 N3 Pt1 127.6(2) . .
C1 N3 H10 116.2 . .
Pt1 N3 H10 116.2 . .
O6 C13 O4 125.4(3) 3_756 .
O6 C13 C14 117.0(3) 3_756 .
O4 C13 C14 117.6(3) . .
C13 C14 H30 109.5 . .
C13 C14 H31 109.5 . .
H30 C14 H31 109.5 . .
C13 C14 H32 109.5 . .
H30 C14 H32 109.5 . .
H31 C14 H32 109.5 . .
C11 C12 H27 109.5 . .
C11 C12 H28 109.5 . .
H27 C12 H28 109.5 . .
C11 C12 H29 109.5 . .
H27 C12 H29 109.5 . .
H28 C12 H29 109.5 . .
F5 P1 F4 91.6(3) . .
F5 P1 F2 89.3(3) . .
F4 P1 F2 179.0(2) . .
F5 P1 F6 178.4(2) . .
F4 P1 F6 88.4(2) . .
F2 P1 F6 90.7(3) . .
F5 P1 F3 91.11(19) . .
F4 P1 F3 87.65(19) . .
F2 P1 F3 91.8(2) . .
F6 P1 F3 90.5(2) . .
F5 P1 F1 89.58(18) . .
F4 P1 F1 91.4(2) . .
F2 P1 F1 89.1(2) . .
F6 P1 F1 88.8(2) . .
F3 P1 F1 178.9(2) . .
C3 C2 C1 112.2(3) . .
C3 C2 C4 109.2(3) . .
C1 C2 C4 109.8(3) . .
C3 C2 C5 109.4(3) . .
C1 C2 C5 106.1(3) . .
C4 C2 C5 110.2(3) . .
C2 C3 H1 109.5 . .
C2 C3 H2 109.5 . .
H1 C3 H2 109.5 . .
C2 C3 H3 109.5 . .
H1 C3 H3 109.5 . .
H2 C3 H3 109.5 . .
C9 C7 C10 110.9(5) . .
C9 C7 C8 108.1(5) . .
C10 C7 C8 109.2(5) . .
C9 C7 C6 109.9(3) . .
C10 C7 C6 107.7(3) . .
C8 C7 C6 111.0(3) . .
C2 C5 H7 109.5 . .
C2 C5 H8 109.5 . .
H7 C5 H8 109.5 . .
C2 C5 H9 109.5 . .
H7 C5 H9 109.5 . .
H8 C5 H9 109.5 . .
C2 C4 H4 109.5 . .
C2 C4 H5 109.5 . .
H4 C4 H5 109.5 . .
C2 C4 H6 109.5 . .
H4 C4 H6 109.5 . .
H5 C4 H6 109.5 . .
C7 C10 H17 109.5 . .
C7 C10 H18 109.5 . .
H17 C10 H18 109.5 . .
C7 C10 H19 109.5 . .
H17 C10 H19 109.5 . .
H18 C10 H19 109.5 . .
C7 C8 H11 109.5 . .
C7 C8 H12 109.5 . .
H11 C8 H12 109.5 . .
C7 C8 H13 109.5 . .
H11 C8 H13 109.5 . .
H12 C8 H13 109.5 . .
C7 C9 H14 109.5 . .
C7 C9 H15 109.5 . .
H14 C9 H15 109.5 . .
C7 C9 H16 109.5 . .
H14 C9 H16 109.5 . .
H15 C9 H16 109.5 . .

loop_
_geom_bond_atom_site_label_1
_geom_bond_atom_site_label_2
_geom_bond_distance
_geom_bond_site_symmetry_2
Pt1 N4 1.998(3) .
Pt1 N3 2.001(3) .
Pt1 N2 2.056(3) .
Pt1 N1 2.057(3) .
Pt1 Cu1 2.6716(3) .
Pt1 Rh1 2.7702(4) .
Cu1 O1 1.943(2) .
Cu1 O1 1.943(2) 3_656
Cu1 O2 1.971(2) 3_656
Cu1 O2 1.971(2) .
Cu1 Pt1 2.6716(3) 3_656
Rh1 O6 2.030(2) .
Rh1 O5 2.032(3) .
Rh1 O4 2.034(2) .
Rh1 O3 2.037(3) .
Rh1 Rh1 2.3733(6) 3_756
O1 C1 1.275(4) .
O3 C11 1.272(4) .
O6 C13 1.269(4) 3_756
O2 C6 1.268(4) .
O5 C11 1.264(4) 3_756
O4 C13 1.270(4) .
N4 C6 1.305(4) .
N4 H20 0.8800 .
C6 C7 1.534(5) .
N2 H24 0.9100 .
N2 H25 0.9100 .
N2 H26 0.9100 .
C1 N3 1.300(4) .
C1 C2 1.527(4) .
C11 O5 1.264(4) 3_756
C11 C12 1.498(5) .
N1 H21 0.9100 .
N1 H22 0.9100 .
N1 H23 0.9100 .
N3 H10 0.8800 .
C13 O6 1.269(4) 3_756
C13 C14 1.501(5) .
C14 H30 0.9800 .
C14 H31 0.9800 .
C14 H32 0.9800 .
C12 H27 0.9800 .
C12 H28 0.9800 .
C12 H29 0.9800 .
P1 F5 1.564(3) .
P1 F4 1.566(3) .
P1 F2 1.577(4) .
P1 F6 1.584(3) .
P1 F3 1.590(3) .
P1 F1 1.591(3) .
C2 C3 1.527(5) .
C2 C4 1.532(5) .
C2 C5 1.534(5) .
C3 H1 0.9800 .
C3 H2 0.9800 .
C3 H3 0.9800 .
C7 C9 1.499(6) .
C7 C10 1.509(6) .
C7 C8 1.520(6) .
C5 H7 0.9800 .
C5 H8 0.9800 .
C5 H9 0.9800 .
C4 H4 0.9800 .
C4 H5 0.9800 .
C4 H6 0.9800 .
C10 H17 0.9800 .
C10 H18 0.9800 .
C10 H19 0.9800 .
C8 H11 0.9800 .
C8 H12 0.9800 .
C8 H13 0.9800 .
C9 H14 0.9800 .
C9 H15 0.9800 .
C9 H16 0.9800 .
